data_1542669
loop_
_publ_author_name
'Bhanuchandra, M.'
'Yorimitsu, Hideki'
'Osuka, Atsuhiro'

_publ_section_title
;
 Synthesis of Spirocyclic Diarylfluorenes by One-Pot Twofold SNAr
 Reactions of Diaryl Sulfones with Diarylmethanes.
;
_journal_issue 3
_journal_name_full 'Organic letters'
_journal_page_first 384
_journal_page_last 387
_journal_paper_doi 10.1021/acs.orglett.5b03384
_journal_volume 18
_journal_year 2016
_chemical_formula_moiety 'C26 H15 F3 S'
_chemical_formula_sum 'C26 H15 F3 S'
_chemical_formula_weight 416.44
_space_group_crystal_system triclinic
_space_group_IT_number 2
_space_group_name_Hall '-P 1'
_space_group_name_H-M_alt 'P -1'
_symmetry_space_group_name_Hall '-P 1'
_symmetry_space_group_name_H-M 'P -1'
_atom_sites_solution_hydrogens geom
_audit_creation_method SHELXL-2014/7
_cell_angle_alpha 83.000(12)
_cell_angle_beta 82.694(11)
_cell_angle_gamma 81.603(7)
_cell_formula_units_Z 2
_cell_length_a 7.4947(8)
_cell_length_b 10.4244(11)
_cell_length_c 12.3741(15)
_cell_measurement_reflns_used 1124
_cell_measurement_temperature 93(2)
_cell_measurement_theta_max 68.1
_cell_measurement_theta_min 25.8
_cell_volume 943.36(19)
_computing_structure_refinement 'SHELXL-2014/7 (Sheldrick, 2014)'
_diffrn_ambient_temperature 93(2)
_diffrn_detector_area_resol_mean 5.8140
_diffrn_measured_fraction_theta_full 0.972
_diffrn_measured_fraction_theta_max 0.969
_diffrn_measurement_device_type 'Rigaku XtaLAB P200'
_diffrn_measurement_method \w
_diffrn_radiation_monochromator graphite
_diffrn_radiation_source 'fine-focus sealed tube'
_diffrn_radiation_type CuK\a
_diffrn_radiation_wavelength 1.54187
_diffrn_reflns_av_R_equivalents 0.0411
_diffrn_reflns_av_unetI/netI 0.0321
_diffrn_reflns_laue_measured_fraction_full 0.972
_diffrn_reflns_laue_measured_fraction_max 0.969
_diffrn_reflns_limit_h_max 9
_diffrn_reflns_limit_h_min -9
_diffrn_reflns_limit_k_max 12
_diffrn_reflns_limit_k_min -12
_diffrn_reflns_limit_l_max 14
_diffrn_reflns_limit_l_min -13
_diffrn_reflns_number 12409
_diffrn_reflns_point_group_measured_fraction_full 0.972
_diffrn_reflns_point_group_measured_fraction_max 0.969
_diffrn_reflns_theta_full 67.687
_diffrn_reflns_theta_max 68.240
_diffrn_reflns_theta_min 6.663
_exptl_absorpt_coefficient_mu 1.868
_exptl_absorpt_correction_T_max 1.000
_exptl_absorpt_correction_T_min 0.794
_exptl_absorpt_correction_type multi-scan
_exptl_absorpt_process_details 'REQAB (Rigaku, 1998)'
_exptl_crystal_colour Colorless
_exptl_crystal_density_diffrn 1.466
_exptl_crystal_description Prism
_exptl_crystal_F_000 428
_exptl_crystal_size_max 0.170
_exptl_crystal_size_mid 0.170
_exptl_crystal_size_min 0.030
_refine_diff_density_max 0.295
_refine_diff_density_min -0.338
_refine_diff_density_rms 0.066
_refine_ls_extinction_method none
_refine_ls_goodness_of_fit_ref 1.075
_refine_ls_hydrogen_treatment constr
_refine_ls_matrix_type full
_refine_ls_number_parameters 271
_refine_ls_number_reflns 3351
_refine_ls_number_restraints 0
_refine_ls_restrained_S_all 1.075
_refine_ls_R_factor_all 0.0350
_refine_ls_R_factor_gt 0.0331
_refine_ls_shift/su_max 0.001
_refine_ls_shift/su_mean 0.000
_refine_ls_structure_factor_coef Fsqd
_refine_ls_weighting_details 'w=1/[\s^2^(Fo^2^)+(0.0550P)^2^+0.1354P] where P=(Fo^2^+2Fc^2^)/3'
_refine_ls_weighting_scheme calc
_refine_ls_wR_factor_gt 0.0909
_refine_ls_wR_factor_ref 0.0922
_reflns_Friedel_coverage 0.000
_reflns_number_gt 3048
_reflns_number_total 3351
_reflns_threshold_expression 'I > 2\s(I)'
_cod_data_source_file ol5b03384_si_002.cif
_cod_data_source_block 150901BH
_cod_depositor_comments
;
The following automatic conversions were performed:

'_exptl_absorpt_correction_type' value 'Multi-scan' changed to
'multi-scan' according to
/usr/data/users/saulius/crontab/automatic-downloads/current/ACS/lib/dictionaries/cif_core.dic
dictionary named 'cif_core.dic' version 2.4.2 from 2011-04-26.

Automatic conversion script
Id: cif_fix_values 4268 2015-11-12 08:31:59Z antanas 
;
_cod_database_code 1542669
_shelx_shelxl_version_number 2014/7
_shelx_space_group_comment
;
The symmetry employed for this shelxl refinement is uniquely defined
by the following loop, which should always be used as a source of
symmetry information in preference to the above space-group names.
They are only intended as comments.
;
_shelx_estimated_absorpt_t_min 0.742
_shelx_estimated_absorpt_t_max 0.946

loop_
_space_group_symop_operation_xyz
'x, y, z'
'-x, -y, -z'

loop_
_atom_site_label
_atom_site_type_symbol
_atom_site_fract_x
_atom_site_fract_y
_atom_site_fract_z
_atom_site_U_iso_or_equiv
_atom_site_adp_type
_atom_site_occupancy
_atom_site_site_symmetry_order
_atom_site_calc_flag
_atom_site_refinement_flags_posn
_atom_site_refinement_flags_adp
C1 C 1.02733(17) 0.34738(13) 0.22948(12) 0.0171(3) Uani 1 1 d . .
C2 C 1.20285(18) 0.28793(14) 0.20125(12) 0.0216(3) Uani 1 1 d . .
H1 H 1.2427 0.2022 0.2323 0.026 Uiso 1 1 calc R U
C3 C 1.31848(19) 0.35620(15) 0.12683(13) 0.0265(4) Uani 1 1 d . .
H2 H 1.4390 0.3169 0.1072 0.032 Uiso 1 1 calc R U
C4 C 1.2605(2) 0.48141(15) 0.08052(14) 0.0271(4) Uani 1 1 d . .
H3 H 1.3417 0.5266 0.0297 0.033 Uiso 1 1 calc R U
C5 C 1.08520(19) 0.54087(14) 0.10790(13) 0.0230(3) Uani 1 1 d . .
H4 H 1.0455 0.6263 0.0763 0.028 Uiso 1 1 calc R U
C6 C 0.96894(18) 0.47276(13) 0.18251(12) 0.0176(3) Uani 1 1 d . .
C7 C 0.72566(17) 0.41135(12) 0.30545(11) 0.0158(3) Uani 1 1 d . .
C8 C 0.78066(18) 0.51133(13) 0.22798(11) 0.0170(3) Uani 1 1 d . .
C9 C 0.66392(19) 0.62575(13) 0.20748(12) 0.0206(3) Uani 1 1 d . .
H5 H 0.6992 0.6925 0.1530 0.025 Uiso 1 1 calc R U
C10 C 0.49462(19) 0.64043(14) 0.26828(12) 0.0216(3) Uani 1 1 d . .
H6 H 0.4137 0.7184 0.2556 0.026 Uiso 1 1 calc R U
C11 C 0.44194(18) 0.54246(14) 0.34761(12) 0.0206(3) Uani 1 1 d . .
H7 H 0.3267 0.5551 0.3896 0.025 Uiso 1 1 calc R U
C12 C 0.55661(18) 0.42600(13) 0.36595(12) 0.0187(3) Uani 1 1 d . .
H8 H 0.5197 0.3581 0.4188 0.022 Uiso 1 1 calc R U
C13 C 0.87689(17) 0.29384(12) 0.30994(12) 0.0160(3) Uani 1 1 d . .
C14 C 0.93317(17) 0.26234(13) 0.42579(12) 0.0169(3) Uani 1 1 d . .
C15 C 1.05771(19) 0.33333(14) 0.45915(13) 0.0210(3) Uani 1 1 d . .
H9 H 1.1145 0.3937 0.4070 0.025 Uiso 1 1 calc R U
C16 C 1.10021(19) 0.31803(14) 0.56564(13) 0.0243(3) Uani 1 1 d . .
H10 H 1.1844 0.3680 0.5861 0.029 Uiso 1 1 calc R U
C17 C 1.01990(19) 0.22966(14) 0.64280(13) 0.0235(3) Uani 1 1 d . .
H11 H 1.0466 0.2203 0.7166 0.028 Uiso 1 1 calc R U
C18 C 0.90080(19) 0.15531(14) 0.61153(12) 0.0212(3) Uani 1 1 d . .
H12 H 0.8487 0.0925 0.6634 0.025 Uiso 1 1 calc R U
C19 C 0.85671(18) 0.17223(13) 0.50386(12) 0.0183(3) Uani 1 1 d . .
C20 C 0.80825(17) 0.18065(13) 0.26597(12) 0.0163(3) Uani 1 1 d . .
C21 C 0.82036(17) 0.17627(13) 0.15317(12) 0.0171(3) Uani 1 1 d . .
H13 H 0.8833 0.2374 0.1055 0.021 Uiso 1 1 calc R U
C22 C 0.74262(17) 0.08463(13) 0.10886(12) 0.0175(3) Uani 1 1 d . .
C23 C 0.65152(18) -0.00666(13) 0.17701(12) 0.0195(3) Uani 1 1 d . .
H14 H 0.5960 -0.0684 0.1469 0.023 Uiso 1 1 calc R U
C24 C 0.64277(18) -0.00644(13) 0.28865(12) 0.0201(3) Uani 1 1 d . .
H15 H 0.5835 -0.0700 0.3358 0.024 Uiso 1 1 calc R U
C25 C 0.72002(17) 0.08621(13) 0.33372(12) 0.0178(3) Uani 1 1 d . .
C26 C 0.75259(19) 0.08767(13) -0.01249(13) 0.0210(3) Uani 1 1 d . .
F1 F 0.62222(12) 0.17623(8) -0.05465(7) 0.0300(2) Uani 1 1 d . .
F2 F 0.91062(11) 0.12057(8) -0.06486(7) 0.0266(2) Uani 1 1 d . .
F3 F 0.73182(12) -0.02679(8) -0.04514(7) 0.0295(2) Uani 1 1 d . .
S1 S 0.69634(5) 0.07574(3) 0.47726(3) 0.02251(13) Uani 1 1 d . .

loop_
_atom_site_aniso_label
_atom_site_aniso_U_11
_atom_site_aniso_U_22
_atom_site_aniso_U_33
_atom_site_aniso_U_23
_atom_site_aniso_U_13
_atom_site_aniso_U_12
C1 0.0145(6) 0.0212(7) 0.0167(8) -0.0057(6) -0.0030(6) -0.0021(5)
C2 0.0165(7) 0.0237(7) 0.0247(9) -0.0061(6) -0.0030(6) 0.0009(5)
C3 0.0149(7) 0.0354(8) 0.0291(9) -0.0103(7) 0.0012(6) -0.0011(6)
C4 0.0206(7) 0.0338(8) 0.0268(9) -0.0043(7) 0.0046(6) -0.0081(6)
C5 0.0222(7) 0.0239(7) 0.0227(8) -0.0014(6) -0.0007(6) -0.0045(6)
C6 0.0157(6) 0.0214(7) 0.0165(8) -0.0045(6) -0.0030(6) -0.0024(5)
C7 0.0147(6) 0.0177(6) 0.0159(7) -0.0036(5) -0.0058(5) -0.0004(5)
C8 0.0166(6) 0.0201(7) 0.0156(8) -0.0041(6) -0.0038(6) -0.0026(5)
C9 0.0218(7) 0.0198(7) 0.0199(8) -0.0012(6) -0.0047(6) -0.0004(6)
C10 0.0197(7) 0.0207(7) 0.0239(8) -0.0032(6) -0.0072(6) 0.0044(5)
C11 0.0136(6) 0.0259(7) 0.0221(8) -0.0064(6) -0.0023(6) 0.0012(5)
C12 0.0166(6) 0.0213(7) 0.0185(8) -0.0014(6) -0.0028(6) -0.0026(5)
C13 0.0132(6) 0.0168(6) 0.0176(8) -0.0018(5) -0.0025(6) -0.0002(5)
C14 0.0135(6) 0.0174(6) 0.0191(8) -0.0041(6) -0.0033(6) 0.0039(5)
C15 0.0185(7) 0.0211(7) 0.0237(8) -0.0026(6) -0.0053(6) -0.0006(5)
C16 0.0211(7) 0.0259(8) 0.0277(9) -0.0069(7) -0.0098(6) 0.0004(6)
C17 0.0222(7) 0.0281(8) 0.0194(8) -0.0048(6) -0.0085(6) 0.0068(6)
C18 0.0189(7) 0.0229(7) 0.0197(8) -0.0007(6) -0.0028(6) 0.0038(5)
C19 0.0137(6) 0.0188(7) 0.0214(8) -0.0042(6) -0.0032(6) 0.0034(5)
C20 0.0108(6) 0.0165(6) 0.0208(8) -0.0026(6) -0.0042(6) 0.0031(5)
C21 0.0139(6) 0.0167(6) 0.0196(8) -0.0007(6) -0.0029(6) 0.0015(5)
C22 0.0143(6) 0.0165(6) 0.0213(8) -0.0033(6) -0.0056(6) 0.0039(5)
C23 0.0158(6) 0.0179(7) 0.0258(8) -0.0044(6) -0.0065(6) 0.0002(5)
C24 0.0161(6) 0.0201(7) 0.0236(8) -0.0002(6) -0.0028(6) -0.0023(5)
C25 0.0127(6) 0.0194(7) 0.0202(8) -0.0015(6) -0.0025(6) 0.0018(5)
C26 0.0199(7) 0.0199(7) 0.0235(8) -0.0040(6) -0.0058(6) 0.0010(5)
F1 0.0309(5) 0.0333(5) 0.0249(5) -0.0019(4) -0.0138(4) 0.0074(4)
F2 0.0252(4) 0.0344(5) 0.0202(5) -0.0041(4) -0.0005(4) -0.0048(4)
F3 0.0393(5) 0.0259(4) 0.0266(5) -0.0102(4) -0.0070(4) -0.0059(4)
S1 0.0211(2) 0.0293(2) 0.0181(2) -0.00127(15) -0.00110(15) -0.00847(15)

loop_
_atom_type_symbol
_atom_type_description
_atom_type_scat_dispersion_real
_atom_type_scat_dispersion_imag
_atom_type_scat_source
C C 0.0181 0.0091 'International Tables Vol C Tables 4.2.6.8 and 6.1.1.4'
H H 0.0000 0.0000 'International Tables Vol C Tables 4.2.6.8 and 6.1.1.4'
F F 0.0727 0.0534 'International Tables Vol C Tables 4.2.6.8 and 6.1.1.4'
S S 0.3331 0.5567 'International Tables Vol C Tables 4.2.6.8 and 6.1.1.4'

loop_
_geom_angle_atom_site_label_1
_geom_angle_atom_site_label_2
_geom_angle_atom_site_label_3
_geom_angle
C2 C1 C6 120.36(14)
C2 C1 C13 128.55(13)
C6 C1 C13 111.09(11)
C3 C2 C1 118.68(13)
C2 C3 C4 120.92(13)
C5 C4 C3 120.63(15)
C4 C5 C6 118.61(14)
C5 C6 C1 120.80(13)
C5 C6 C8 130.55(13)
C1 C6 C8 108.63(12)
C12 C7 C8 120.84(12)
C12 C7 C13 128.85(12)
C8 C7 C13 110.31(12)
C9 C8 C7 120.49(13)
C9 C8 C6 130.55(13)
C7 C8 C6 108.93(11)
C10 C9 C8 118.59(14)
C9 C10 C11 120.89(13)
C10 C11 C12 120.61(14)
C7 C12 C11 118.52(13)
C1 C13 C14 111.72(10)
C1 C13 C20 110.96(11)
C14 C13 C20 114.26(11)
C1 C13 C7 100.90(10)
C14 C13 C7 110.42(11)
C20 C13 C7 107.69(10)
C19 C14 C15 117.36(13)
C19 C14 C13 123.18(11)
C15 C14 C13 119.28(13)
C16 C15 C14 121.83(14)
C15 C16 C17 119.96(13)
C18 C17 C16 119.52(13)
C17 C18 C19 120.26(14)
C14 C19 C18 121.02(12)
C14 C19 S1 123.70(10)
C18 C19 S1 115.25(11)
C21 C20 C25 117.63(12)
C21 C20 C13 119.19(12)
C25 C20 C13 122.98(13)
C22 C21 C20 121.51(13)
C21 C22 C23 120.26(13)
C21 C22 C26 119.40(13)
C23 C22 C26 120.31(12)
C24 C23 C22 119.11(12)
C23 C24 C25 120.83(13)
C24 C25 C20 120.61(13)
C24 C25 S1 115.81(11)
C20 C25 S1 123.58(10)
F3 C26 F2 106.64(11)
F3 C26 F1 105.95(10)
F2 C26 F1 105.45(11)
F3 C26 C22 113.15(12)
F2 C26 C22 113.02(11)
F1 C26 C22 112.03(12)
C25 S1 C19 102.98(7)

loop_
_geom_bond_atom_site_label_1
_geom_bond_atom_site_label_2
_geom_bond_distance
C1 C2 1.3908(19)
C1 C6 1.3964(19)
C1 C13 1.529(2)
C2 C3 1.387(2)
C3 C4 1.391(2)
C4 C5 1.387(2)
C5 C6 1.390(2)
C6 C8 1.4687(19)
C7 C12 1.385(2)
C7 C8 1.399(2)
C7 C13 1.5434(17)
C8 C9 1.3893(19)
C9 C10 1.389(2)
C10 C11 1.392(2)
C11 C12 1.3935(19)
C13 C14 1.5295(19)
C13 C20 1.5355(18)
C14 C19 1.393(2)
C14 C15 1.4012(19)
C15 C16 1.380(2)
C16 C17 1.387(2)
C17 C18 1.382(2)
C18 C19 1.398(2)
C19 S1 1.7604(13)
C20 C21 1.393(2)
C20 C25 1.399(2)
C21 C22 1.3871(19)
C22 C23 1.390(2)
C22 C26 1.491(2)
C23 C24 1.375(2)
C24 C25 1.3983(19)
C25 S1 1.7540(15)
C26 F3 1.3412(16)
C26 F2 1.3452(17)
C26 F1 1.3520(15)

loop_
_geom_torsion_atom_site_label_1
_geom_torsion_atom_site_label_2
_geom_torsion_atom_site_label_3
_geom_torsion_atom_site_label_4
_geom_torsion
C6 C1 C2 C3 0.7(2)
C13 C1 C2 C3 -179.00(13)
C1 C2 C3 C4 -0.4(2)
C2 C3 C4 C5 0.0(2)
C3 C4 C5 C6 0.0(2)
C4 C5 C6 C1 0.3(2)
C4 C5 C6 C8 178.50(14)
C2 C1 C6 C5 -0.7(2)
C13 C1 C6 C5 179.06(12)
C2 C1 C6 C8 -179.26(12)
C13 C1 C6 C8 0.53(15)
C12 C7 C8 C9 -2.27(19)
C13 C7 C8 C9 178.13(12)
C12 C7 C8 C6 176.01(11)
C13 C7 C8 C6 -3.60(14)
C5 C6 C8 C9 1.6(2)
C1 C6 C8 C9 179.98(13)
C5 C6 C8 C7 -176.41(13)
C1 C6 C8 C7 1.93(15)
C7 C8 C9 C10 2.32(19)
C6 C8 C9 C10 -175.53(13)
C8 C9 C10 C11 -0.4(2)
C9 C10 C11 C12 -1.5(2)
C8 C7 C12 C11 0.28(19)
C13 C7 C12 C11 179.80(12)
C10 C11 C12 C7 1.6(2)
C2 C1 C13 C14 59.96(18)
C6 C1 C13 C14 -119.81(12)
C2 C1 C13 C20 -68.81(17)
C6 C1 C13 C20 111.42(12)
C2 C1 C13 C7 177.29(13)
C6 C1 C13 C7 -2.47(13)
C12 C7 C13 C1 -175.90(13)
C8 C7 C13 C1 3.67(13)
C12 C7 C13 C14 -57.61(17)
C8 C7 C13 C14 121.95(12)
C12 C7 C13 C20 67.76(17)
C8 C7 C13 C20 -112.68(12)
C1 C13 C14 C19 -155.97(12)
C20 C13 C14 C19 -28.97(18)
C7 C13 C14 C19 92.59(15)
C1 C13 C14 C15 28.92(16)
C20 C13 C14 C15 155.92(12)
C7 C13 C14 C15 -82.53(15)
C19 C14 C15 C16 -1.7(2)
C13 C14 C15 C16 173.64(13)
C14 C15 C16 C17 0.5(2)
C15 C16 C17 C18 1.5(2)
C16 C17 C18 C19 -2.2(2)
C15 C14 C19 C18 1.02(19)
C13 C14 C19 C18 -174.18(12)
C15 C14 C19 S1 179.31(10)
C13 C14 C19 S1 4.11(19)
C17 C18 C19 C14 0.9(2)
C17 C18 C19 S1 -177.49(10)
C1 C13 C20 C21 -27.71(15)
C14 C13 C20 C21 -155.10(11)
C7 C13 C20 C21 81.85(14)
C1 C13 C20 C25 157.59(11)
C14 C13 C20 C25 30.20(17)
C7 C13 C20 C25 -92.85(14)
C25 C20 C21 C22 2.18(18)
C13 C20 C21 C22 -172.80(11)
C20 C21 C22 C23 -0.67(19)
C20 C21 C22 C26 177.39(11)
C21 C22 C23 C24 -1.28(19)
C26 C22 C23 C24 -179.32(12)
C22 C23 C24 C25 1.66(19)
C23 C24 C25 C20 -0.10(19)
C23 C24 C25 S1 179.35(10)
C21 C20 C25 C24 -1.79(18)
C13 C20 C25 C24 172.98(12)
C21 C20 C25 S1 178.80(9)
C13 C20 C25 S1 -6.42(17)
C21 C22 C26 F3 158.20(11)
C23 C22 C26 F3 -23.74(17)
C21 C22 C26 F2 36.86(16)
C23 C22 C26 F2 -145.08(12)
C21 C22 C26 F1 -82.10(15)
C23 C22 C26 F1 95.96(14)
C24 C25 S1 C19 164.51(10)
C20 C25 S1 C19 -16.05(12)
C14 C19 S1 C25 17.28(13)
C18 C19 S1 C25 -164.34(10)
